data_4026793
loop_
_publ_author_name
'Jinzhen Lu'
'Xiaohu Qu'
'Germanas Peleckis'
'John F Boas'
'Alan M Bond'
'Lisandra L Martin'

_publ_contact_author_address ' School of Chemistry, Monash University, Clayton, Vic. 3800, Australia.'
_publ_contact_author_email alan.bond@monash.edu,lisa.martin@monash.edu
_publ_contact_author_fax ': 61399055142'
_publ_contact_author_name 'prof Alan M Bonda,a/prof Lisarandra L. Martina'
_publ_contact_author_phone 61399055142
_publ_section_title
;
 Synthesis and Structural Characterization of a TCNQ Based Organic
 Semi-Conducting Material with a 2:5 Stoichiometry
;
_journal_name_full 'Journal of Organic Chemistry'
_journal_page_first 10078
_journal_page_last 10082
_journal_paper_doi 10.1021/jo2018334
_journal_volume 76
_journal_year 2011
_chemical_formula_moiety 'C47 H50 N11 O'
_chemical_formula_sum 'C47 H50 N11 O'
_chemical_formula_weight 784.98
_chemical_name_common \^ITBA2TCNQ5\^a
_chemical_name_systematic
; 
 ? 
;
_space_group_IT_number 2
_symmetry_cell_setting triclinic
_symmetry_space_group_name_Hall '-P 1'
_symmetry_space_group_name_H-M 'P -1'
_atom_sites_solution_hydrogens geom
_atom_sites_solution_primary direct
_atom_sites_solution_secondary difmap
_audit_creation_method SHELXL-97
_cell_angle_alpha 100.676(4)
_cell_angle_beta 92.585(4)
_cell_angle_gamma 92.799(4)
_cell_formula_units_Z 2
_cell_length_a 7.7869(6)
_cell_length_b 16.4712(12)
_cell_length_c 17.3078(13)
_cell_measurement_temperature 123(2)
_cell_measurement_theta_max 25.00
_cell_measurement_theta_min 2.12
_cell_volume 2175.5(3)
_computing_cell_refinement 'Bruker Apex2 v2.0'
_computing_data_collection 'Bruker Apex2 v2.0'
_computing_data_reduction 'Bruker Apex2 v2.0'
_computing_molecular_graphics \^Ix-seed\^a
_computing_publication_material \^ICIFTAB\^a
_computing_structure_refinement 'SHELXL-97 (Sheldrick, 1997)'
_computing_structure_solution 'SHELXS-97 (Sheldrick, 1990)'
_diffrn_ambient_temperature 123(2)
_diffrn_measured_fraction_theta_full 0.977
_diffrn_measured_fraction_theta_max 0.977
_diffrn_measurement_device_type 'Bruker X8 APEX CCD'
_diffrn_measurement_method 'phi and omega scans'
_diffrn_radiation_monochromator graphite
_diffrn_radiation_source 'fine-focus sealed tube'
_diffrn_radiation_type MoK\a
_diffrn_radiation_wavelength 0.71073
_diffrn_reflns_av_R_equivalents 0.0560
_diffrn_reflns_av_sigmaI/netI 0.0618
_diffrn_reflns_limit_h_max 6
_diffrn_reflns_limit_h_min -9
_diffrn_reflns_limit_k_max 19
_diffrn_reflns_limit_k_min -19
_diffrn_reflns_limit_l_max 20
_diffrn_reflns_limit_l_min -20
_diffrn_reflns_number 27889
_diffrn_reflns_theta_full 25.00
_diffrn_reflns_theta_max 25.00
_diffrn_reflns_theta_min 2.98
_exptl_absorpt_coefficient_mu 0.075
_exptl_absorpt_correction_T_max 0.9985
_exptl_absorpt_correction_T_min 0.9799
_exptl_absorpt_correction_type \^Imulti-scan\^a
_exptl_absorpt_process_details SADABS
_exptl_crystal_colour 'dark blue'
_exptl_crystal_density_diffrn 1.198
_exptl_crystal_description plate
_exptl_crystal_F_000 834
_exptl_crystal_size_max 0.27
_exptl_crystal_size_mid 0.16
_exptl_crystal_size_min 0.02
_refine_diff_density_max 0.231
_refine_diff_density_min -0.303
_refine_diff_density_rms 0.054
_refine_ls_extinction_method none
_refine_ls_goodness_of_fit_ref 1.028
_refine_ls_hydrogen_treatment constr
_refine_ls_matrix_type full
_refine_ls_number_parameters 538
_refine_ls_number_reflns 7499
_refine_ls_number_restraints 0
_refine_ls_restrained_S_all 1.028
_refine_ls_R_factor_all 0.1116
_refine_ls_R_factor_gt 0.0661
_refine_ls_shift/su_max 0.006
_refine_ls_shift/su_mean 0.000
_refine_ls_structure_factor_coef Fsqd
_refine_ls_weighting_details 'calc w=1/[\s^2^(Fo^2^)+(0.1031P)^2^+0.1780P] where P=(Fo^2^+2Fc^2^)/3'
_refine_ls_weighting_scheme calc
_refine_ls_wR_factor_gt 0.1713
_refine_ls_wR_factor_ref 0.2022
_reflns_number_gt 4540
_reflns_number_total 7499
_reflns_threshold_expression >2sigma(I)
_cod_data_source_file jo2018334_si_002.cif
_cod_data_source_block c:\data\docume~1\crysta1\lu9\work\workfo1\platon
_cod_database_code 4026793

loop_
_symmetry_equiv_pos_as_xyz
'x, y, z'
'-x, -y, -z'

loop_
_atom_site_label
_atom_site_type_symbol
_atom_site_fract_x
_atom_site_fract_y
_atom_site_fract_z
_atom_site_U_iso_or_equiv
_atom_site_adp_type
_atom_site_occupancy
_atom_site_symmetry_multiplicity
_atom_site_calc_flag
_atom_site_refinement_flags
N1 N 0.6492(2) 0.03508(11) 0.74561(11) 0.0281(5) Uani 1 1 d .
C12 C 0.7533(4) -0.06864(19) 0.45666(16) 0.0586(8) Uani 1 1 d .
H12B H 0.6384 -0.0949 0.4406 0.088 Uiso 1 1 calc R
H12C H 0.8389 -0.0982 0.4242 0.088 Uiso 1 1 calc R
H12A H 0.7560 -0.0109 0.4496 0.088 Uiso 1 1 calc R
C1 C 0.7250(3) 0.01779(15) 0.82295(14) 0.0326(6) Uani 1 1 d .
H1A H 0.6943 -0.0407 0.8253 0.039 Uiso 1 1 calc R
H1B H 0.8520 0.0239 0.8224 0.039 Uiso 1 1 calc R
C16 C 1.1028(4) 0.25968(17) 0.73028(17) 0.0533(8) Uani 1 1 d .
H16A H 1.1658 0.2442 0.7751 0.080 Uiso 1 1 calc R
H16C H 1.1197 0.3195 0.7328 0.080 Uiso 1 1 calc R
H16B H 1.1459 0.2303 0.6811 0.080 Uiso 1 1 calc R
C10 C 0.6752(3) -0.02187(16) 0.59772(14) 0.0387(6) Uani 1 1 d .
H10A H 0.6802 0.0364 0.5903 0.046 Uiso 1 1 calc R
H10B H 0.5551 -0.0449 0.5856 0.046 Uiso 1 1 calc R
C7 C 0.1887(3) -0.06811(16) 0.73541(17) 0.0437(7) Uani 1 1 d .
H7A H 0.1424 -0.0278 0.7780 0.052 Uiso 1 1 calc R
H7B H 0.1538 -0.0526 0.6846 0.052 Uiso 1 1 calc R
C5 C 0.4543(3) 0.02294(14) 0.74053(14) 0.0294(6) Uani 1 1 d .
H5A H 0.4088 0.0628 0.7837 0.035 Uiso 1 1 calc R
H5B H 0.4104 0.0367 0.6902 0.035 Uiso 1 1 calc R
C6 C 0.3828(3) -0.06288(15) 0.74529(15) 0.0350(6) Uani 1 1 d .
H6A H 0.4299 -0.1039 0.7036 0.042 Uiso 1 1 calc R
H6B H 0.4186 -0.0762 0.7969 0.042 Uiso 1 1 calc R
C15 C 0.9140(3) 0.23684(15) 0.73298(15) 0.0383(6) Uani 1 1 d .
H15A H 0.8682 0.2710 0.7800 0.046 Uiso 1 1 calc R
H15B H 0.8518 0.2492 0.6858 0.046 Uiso 1 1 calc R
C9 C 0.7284(3) -0.02530(14) 0.68145(14) 0.0327(6) Uani 1 1 d .
H9A H 0.8551 -0.0157 0.6881 0.039 Uiso 1 1 calc R
H9B H 0.7001 -0.0821 0.6901 0.039 Uiso 1 1 calc R
C14 C 0.8813(3) 0.14706(15) 0.73604(16) 0.0409(7) Uani 1 1 d .
H14A H 0.9423 0.1349 0.7836 0.049 Uiso 1 1 calc R
H14B H 0.9285 0.1130 0.6894 0.049 Uiso 1 1 calc R
C13 C 0.6922(3) 0.12358(13) 0.73770(14) 0.0305(6) Uani 1 1 d .
H13A H 0.6335 0.1334 0.6886 0.037 Uiso 1 1 calc R
H13B H 0.6446 0.1608 0.7822 0.037 Uiso 1 1 calc R
C11 C 0.7944(4) -0.07145(17) 0.54228(16) 0.0478(7) Uani 1 1 d .
H11A H 0.9146 -0.0496 0.5567 0.057 Uiso 1 1 calc R
H11B H 0.7862 -0.1298 0.5493 0.057 Uiso 1 1 calc R
C2 C 0.6711(4) 0.07062(17) 0.89674(14) 0.0454(7) Uani 1 1 d .
H2A H 0.5456 0.0618 0.9014 0.054 Uiso 1 1 calc R
H2B H 0.6968 0.1298 0.8953 0.054 Uiso 1 1 calc R
C8 C 0.1117(4) -0.15332(18) 0.73730(18) 0.0549(8) Uani 1 1 d .
H8B H 0.1541 -0.1932 0.6941 0.082 Uiso 1 1 calc R
H8C H -0.0140 -0.1535 0.7313 0.082 Uiso 1 1 calc R
H8A H 0.1450 -0.1688 0.7877 0.082 Uiso 1 1 calc R
C3 C 0.7694(4) 0.0472(2) 0.96729(17) 0.0620(9) Uani 1 1 d .
H3A H 0.7413 -0.0119 0.9681 0.074 Uiso 1 1 calc R
H3B H 0.8945 0.0538 0.9605 0.074 Uiso 1 1 calc R
C4 C 0.7299(6) 0.0968(3) 1.0428(2) 0.0999(14) Uani 1 1 d .
H4B H 0.7542 0.1556 1.0420 0.150 Uiso 1 1 calc R
H4C H 0.8012 0.0810 1.0852 0.150 Uiso 1 1 calc R
H4A H 0.6080 0.0872 1.0520 0.150 Uiso 1 1 calc R
N8 N 0.5244(3) 0.73165(14) 0.41172(14) 0.0511(6) Uani 1 1 d .
N9 N 0.9686(3) 0.58053(14) 0.39109(13) 0.0469(6) Uani 1 1 d .
N6 N -0.1020(3) 0.33286(13) 0.16320(13) 0.0432(6) Uani 1 1 d .
N7 N 0.3372(3) 0.18071(13) 0.14137(14) 0.0482(6) Uani 1 1 d .
C37 C 0.5408(3) 0.52494(14) 0.31629(13) 0.0266(5) Uani 1 1 d .
C33 C 0.2596(3) 0.46837(14) 0.26090(13) 0.0282(6) Uani 1 1 d .
H33 H 0.1409 0.4755 0.2510 0.034 Uiso 1 1 calc R
C40 C 0.8231(3) 0.58420(15) 0.37644(14) 0.0333(6) Uani 1 1 d .
C30 C 0.2230(3) 0.32339(14) 0.19278(13) 0.0275(5) Uani 1 1 d .
C31 C 0.2870(3) 0.24427(15) 0.16468(14) 0.0317(6) Uani 1 1 d .
C35 C 0.5088(3) 0.38240(14) 0.24804(13) 0.0271(5) Uani 1 1 d .
H35 H 0.5582 0.3313 0.2295 0.032 Uiso 1 1 calc R
C36 C 0.6096(3) 0.44671(14) 0.28780(13) 0.0273(6) Uani 1 1 d .
H36 H 0.7288 0.4400 0.2971 0.033 Uiso 1 1 calc R
C34 C 0.3613(3) 0.53254(14) 0.30088(13) 0.0263(5) Uani 1 1 d .
H34 H 0.3124 0.5838 0.3191 0.032 Uiso 1 1 calc R
C32 C 0.3277(3) 0.38967(14) 0.23318(13) 0.0259(5) Uani 1 1 d .
C29 C 0.0428(3) 0.32936(14) 0.17696(14) 0.0304(6) Uani 1 1 d .
C39 C 0.5774(3) 0.66901(16) 0.38760(14) 0.0343(6) Uani 1 1 d .
C38 C 0.6452(3) 0.59077(15) 0.35878(13) 0.0289(6) Uani 1 1 d .
N11 N 0.4066(3) 0.22680(13) 0.36398(14) 0.0491(6) Uani 1 1 d .
N10 N -0.0385(3) 0.37369(13) 0.38945(13) 0.0455(6) Uani 1 1 d .
C41 C 0.1070(3) 0.37239(14) 0.40223(14) 0.0306(6) Uani 1 1 d .
C42 C 0.2874(3) 0.36756(14) 0.41743(13) 0.0274(5) Uani 1 1 d .
C46 C 0.5735(3) 0.42492(14) 0.47255(12) 0.0243(5) Uani 1 1 d .
H46 H 0.6217 0.3737 0.4532 0.029 Uiso 1 1 calc R
C44 C 0.3928(3) 0.43310(13) 0.45832(12) 0.0237(5) Uani 1 1 d .
C43 C 0.3543(3) 0.28949(15) 0.38770(14) 0.0320(6) Uani 1 1 d .
C45 C 0.3238(3) 0.51174(13) 0.48733(13) 0.0255(5) Uani 1 1 d .
H45 H 0.2048 0.5190 0.4781 0.031 Uiso 1 1 calc R
N4 N 0.4836(3) 0.69205(13) 0.18763(13) 0.0421(6) Uani 1 1 d .
N5 N 0.9150(3) 0.53805(13) 0.15212(13) 0.0412(6) Uani 1 1 d .
N2 N -0.1728(3) 0.29860(15) -0.05084(13) 0.0516(6) Uani 1 1 d .
N3 N 0.2488(3) 0.14112(14) -0.09071(15) 0.0541(7) Uani 1 1 d .
C25 C 0.4802(3) 0.48281(14) 0.09341(12) 0.0243(5) Uani 1 1 d .
C28 C 0.7684(3) 0.54103(14) 0.14350(13) 0.0279(6) Uani 1 1 d .
C24 C 0.5460(3) 0.40366(13) 0.06324(13) 0.0256(5) Uani 1 1 d .
H24 H 0.6652 0.3960 0.0712 0.031 Uiso 1 1 calc R
C21 C 0.1946(3) 0.42798(14) 0.04224(13) 0.0267(5) Uani 1 1 d .
H21 H 0.0750 0.4353 0.0352 0.032 Uiso 1 1 calc R
C23 C 0.4419(3) 0.34026(14) 0.02391(13) 0.0281(6) Uani 1 1 d .
H23 H 0.4890 0.2889 0.0042 0.034 Uiso 1 1 calc R
C18 C 0.1524(3) 0.28502(14) -0.02925(13) 0.0290(6) Uani 1 1 d .
C27 C 0.5263(3) 0.62764(15) 0.16279(13) 0.0279(6) Uani 1 1 d .
C19 C 0.2105(3) 0.20566(16) -0.06263(15) 0.0360(6) Uani 1 1 d .
C22 C 0.2987(3) 0.49135(14) 0.08084(13) 0.0251(5) Uani 1 1 d .
H22 H 0.2516 0.5428 0.1002 0.030 Uiso 1 1 calc R
C17 C -0.0275(3) 0.29297(15) -0.04139(14) 0.0334(6) Uani 1 1 d .
C20 C 0.2609(3) 0.34920(14) 0.01136(12) 0.0256(5) Uani 1 1 d .
C26 C 0.5878(3) 0.54813(14) 0.13280(13) 0.0252(5) Uani 1 1 d .
O1 O 0.7281(5) 0.15823(16) 0.5198(2) 0.1173(11) Uani 1 1 d .
H1 H 0.7280 0.1131 0.4879 0.141 Uiso 1 1 calc R
C47 C 0.8365(5) 0.2167(3) 0.4951(3) 0.1033(15) Uani 1 1 d .
H47A H 0.8419 0.2684 0.5339 0.155 Uiso 1 1 calc R
H47B H 0.7921 0.2268 0.4441 0.155 Uiso 1 1 calc R
H47C H 0.9522 0.1961 0.4899 0.155 Uiso 1 1 calc R

loop_
_atom_site_aniso_label
_atom_site_aniso_U_11
_atom_site_aniso_U_22
_atom_site_aniso_U_33
_atom_site_aniso_U_23
_atom_site_aniso_U_13
_atom_site_aniso_U_12
N1 0.0181(10) 0.0282(11) 0.0379(12) 0.0059(9) 0.0020(8) 0.0020(8)
C12 0.061(2) 0.064(2) 0.0483(19) 0.0009(16) 0.0140(15) 0.0005(16)
C1 0.0255(13) 0.0340(14) 0.0399(15) 0.0125(12) -0.0021(11) -0.0013(11)
C16 0.0506(19) 0.0475(18) 0.0597(19) 0.0084(15) 0.0082(15) -0.0161(14)
C10 0.0303(14) 0.0417(16) 0.0423(16) 0.0004(13) 0.0095(12) 0.0043(12)
C7 0.0237(14) 0.0504(17) 0.0592(18) 0.0172(14) 0.0023(12) -0.0017(12)
C5 0.0180(12) 0.0335(14) 0.0375(14) 0.0072(11) 0.0019(10) 0.0069(10)
C6 0.0213(13) 0.0379(15) 0.0464(16) 0.0092(12) 0.0033(11) 0.0023(11)
C15 0.0382(16) 0.0349(15) 0.0407(15) 0.0059(12) 0.0041(12) -0.0051(12)
C9 0.0208(13) 0.0285(13) 0.0479(16) 0.0021(12) 0.0088(11) 0.0051(10)
C14 0.0271(14) 0.0388(15) 0.0563(18) 0.0085(13) 0.0033(12) -0.0027(12)
C13 0.0268(13) 0.0257(13) 0.0392(14) 0.0065(11) 0.0032(10) 0.0016(10)
C11 0.0445(17) 0.0459(17) 0.0523(18) 0.0036(14) 0.0157(14) 0.0069(13)
C2 0.0492(18) 0.0466(17) 0.0392(16) 0.0068(13) -0.0021(13) 0.0019(13)
C8 0.0371(17) 0.0578(19) 0.071(2) 0.0186(16) 0.0005(15) -0.0107(14)
C3 0.072(2) 0.072(2) 0.0416(18) 0.0121(16) -0.0069(16) 0.0014(18)
C4 0.143(4) 0.108(3) 0.047(2) 0.015(2) -0.002(2) 0.005(3)
N8 0.0520(16) 0.0401(14) 0.0578(16) -0.0012(12) 0.0127(12) 0.0003(12)
N9 0.0285(13) 0.0535(15) 0.0582(16) 0.0126(12) -0.0054(11) -0.0022(11)
N6 0.0267(13) 0.0463(14) 0.0558(15) 0.0102(11) -0.0047(10) -0.0005(10)
N7 0.0504(15) 0.0332(13) 0.0596(16) 0.0040(12) 0.0019(12) 0.0070(11)
C37 0.0240(13) 0.0340(14) 0.0233(12) 0.0093(11) 0.0022(10) 0.0010(11)
C33 0.0224(13) 0.0346(14) 0.0298(13) 0.0104(11) 0.0041(10) 0.0041(11)
C40 0.0326(16) 0.0362(15) 0.0308(14) 0.0077(11) 0.0002(11) -0.0045(12)
C30 0.0235(13) 0.0305(13) 0.0296(13) 0.0097(11) 0.0000(10) 0.0004(10)
C31 0.0299(14) 0.0315(15) 0.0336(14) 0.0079(12) -0.0020(11) -0.0026(11)
C35 0.0224(13) 0.0308(13) 0.0293(13) 0.0077(11) 0.0029(10) 0.0048(11)
C36 0.0183(12) 0.0366(14) 0.0282(13) 0.0084(11) 0.0035(10) 0.0040(11)
C34 0.0212(13) 0.0295(13) 0.0295(13) 0.0081(11) 0.0039(10) 0.0020(10)
C32 0.0205(12) 0.0324(14) 0.0255(13) 0.0076(11) 0.0010(10) 0.0020(10)
C29 0.0302(15) 0.0280(13) 0.0330(14) 0.0069(11) 0.0013(11) -0.0006(11)
C39 0.0338(15) 0.0355(15) 0.0321(14) 0.0042(12) 0.0045(11) -0.0073(12)
C38 0.0259(13) 0.0339(14) 0.0269(13) 0.0069(11) 0.0027(10) -0.0023(11)
N11 0.0506(15) 0.0338(13) 0.0593(16) -0.0013(12) 0.0046(12) 0.0033(11)
N10 0.0288(13) 0.0526(15) 0.0524(15) 0.0046(12) -0.0020(11) -0.0016(11)
C41 0.0281(15) 0.0326(14) 0.0297(14) 0.0033(11) 0.0022(11) -0.0026(11)
C42 0.0257(13) 0.0283(13) 0.0280(13) 0.0051(11) 0.0025(10) -0.0011(10)
C46 0.0237(13) 0.0255(13) 0.0239(13) 0.0044(10) 0.0037(10) 0.0031(10)
C44 0.0237(13) 0.0278(13) 0.0212(12) 0.0077(10) 0.0045(9) 0.0025(10)
C43 0.0314(14) 0.0307(14) 0.0325(14) 0.0039(12) 0.0014(11) -0.0039(11)
C45 0.0210(12) 0.0307(13) 0.0259(13) 0.0073(11) 0.0024(10) 0.0037(10)
N4 0.0336(13) 0.0356(13) 0.0537(15) 0.0000(11) -0.0023(10) 0.0050(10)
N5 0.0219(12) 0.0471(14) 0.0519(14) 0.0017(11) 0.0008(10) 0.0057(10)
N2 0.0272(13) 0.0666(16) 0.0547(16) -0.0043(12) -0.0025(11) 0.0057(12)
N3 0.0459(15) 0.0416(15) 0.0673(17) -0.0098(13) 0.0014(12) 0.0052(12)
C25 0.0244(13) 0.0313(13) 0.0193(12) 0.0080(10) 0.0056(10) 0.0050(11)
C28 0.0253(14) 0.0284(13) 0.0296(14) 0.0040(11) 0.0031(10) 0.0000(11)
C24 0.0203(12) 0.0287(13) 0.0282(13) 0.0051(11) 0.0015(10) 0.0045(10)
C21 0.0215(12) 0.0317(14) 0.0276(13) 0.0059(11) 0.0030(10) 0.0057(11)
C23 0.0232(13) 0.0319(13) 0.0299(13) 0.0049(11) 0.0038(10) 0.0081(11)
C18 0.0247(13) 0.0347(14) 0.0261(13) 0.0013(11) 0.0020(10) 0.0007(11)
C27 0.0212(13) 0.0305(14) 0.0320(14) 0.0069(11) 0.0002(10) -0.0012(11)
C19 0.0271(14) 0.0373(16) 0.0395(15) -0.0013(13) -0.0032(11) -0.0019(12)
C22 0.0203(12) 0.0289(13) 0.0275(13) 0.0075(11) 0.0016(10) 0.0064(10)
C17 0.0281(15) 0.0367(15) 0.0312(14) -0.0037(11) -0.0005(11) 0.0009(11)
C20 0.0225(12) 0.0326(13) 0.0218(12) 0.0056(10) 0.0012(10) 0.0018(10)
C26 0.0216(12) 0.0293(13) 0.0254(13) 0.0071(10) 0.0022(10) 0.0006(10)
O1 0.130(3) 0.0640(18) 0.165(3) 0.0300(19) 0.026(2) 0.0242(18)
C47 0.084(3) 0.125(4) 0.119(4) 0.049(3) 0.050(3) 0.043(3)

loop_
_atom_type_symbol
_atom_type_description
_atom_type_scat_dispersion_real
_atom_type_scat_dispersion_imag
_atom_type_scat_source
C C 0.0033 0.0016 'International Tables Vol C Tables 4.2.6.8 and 6.1.1.4'
H H 0.0000 0.0000 'International Tables Vol C Tables 4.2.6.8 and 6.1.1.4'
N N 0.0061 0.0033 'International Tables Vol C Tables 4.2.6.8 and 6.1.1.4'
O O 0.0106 0.0060 'International Tables Vol C Tables 4.2.6.8 and 6.1.1.4'

loop_
_geom_angle_atom_site_label_1
_geom_angle_atom_site_label_2
_geom_angle_atom_site_label_3
_geom_angle
_geom_angle_site_symmetry_1
C13 N1 C5 106.86(15) .
C13 N1 C1 111.02(17) .
C5 N1 C1 111.17(17) .
C13 N1 C9 110.99(17) .
C5 N1 C9 111.27(17) .
C1 N1 C9 105.61(16) .
C11 C12 H12B 109.5 .
C11 C12 H12C 109.5 .
H12B C12 H12C 109.5 .
C11 C12 H12A 109.5 .
H12B C12 H12A 109.5 .
H12C C12 H12A 109.5 .
C2 C1 N1 116.84(19) .
C2 C1 H1A 108.1 .
N1 C1 H1A 108.1 .
C2 C1 H1B 108.1 .
N1 C1 H1B 108.1 .
H1A C1 H1B 107.3 .
C15 C16 H16A 109.5 .
C15 C16 H16C 109.5 .
H16A C16 H16C 109.5 .
C15 C16 H16B 109.5 .
H16A C16 H16B 109.5 .
H16C C16 H16B 109.5 .
C9 C10 C11 109.8(2) .
C9 C10 H10A 109.7 .
C11 C10 H10A 109.7 .
C9 C10 H10B 109.7 .
C11 C10 H10B 109.7 .
H10A C10 H10B 108.2 .
C8 C7 C6 112.5(2) .
C8 C7 H7A 109.1 .
C6 C7 H7A 109.1 .
C8 C7 H7B 109.1 .
C6 C7 H7B 109.1 .
H7A C7 H7B 107.8 .
C6 C5 N1 115.67(16) .
C6 C5 H5A 108.4 .
N1 C5 H5A 108.4 .
C6 C5 H5B 108.4 .
N1 C5 H5B 108.4 .
H5A C5 H5B 107.4 .
C7 C6 C5 110.53(18) .
C7 C6 H6A 109.5 .
C5 C6 H6A 109.5 .
C7 C6 H6B 109.5 .
C5 C6 H6B 109.5 .
H6A C6 H6B 108.1 .
C14 C15 C16 111.9(2) .
C14 C15 H15A 109.2 .
C16 C15 H15A 109.2 .
C14 C15 H15B 109.2 .
C16 C15 H15B 109.2 .
H15A C15 H15B 107.9 .
C10 C9 N1 117.08(18) .
C10 C9 H9A 108.0 .
N1 C9 H9A 108.0 .
C10 C9 H9B 108.0 .
N1 C9 H9B 108.0 .
H9A C9 H9B 107.3 .
C15 C14 C13 112.2(2) .
C15 C14 H14A 109.2 .
C13 C14 H14A 109.2 .
C15 C14 H14B 109.2 .
C13 C14 H14B 109.2 .
H14A C14 H14B 107.9 .
C14 C13 N1 115.38(18) .
C14 C13 H13A 108.4 .
N1 C13 H13A 108.4 .
C14 C13 H13B 108.4 .
N1 C13 H13B 108.4 .
H13A C13 H13B 107.5 .
C12 C11 C10 113.1(2) .
C12 C11 H11A 108.9 .
C10 C11 H11A 108.9 .
C12 C11 H11B 108.9 .
C10 C11 H11B 108.9 .
H11A C11 H11B 107.8 .
C1 C2 C3 108.7(2) .
C1 C2 H2A 109.9 .
C3 C2 H2A 109.9 .
C1 C2 H2B 109.9 .
C3 C2 H2B 109.9 .
H2A C2 H2B 108.3 .
C7 C8 H8B 109.5 .
C7 C8 H8C 109.5 .
H8B C8 H8C 109.5 .
C7 C8 H8A 109.5 .
H8B C8 H8A 109.5 .
H8C C8 H8A 109.5 .
C4 C3 C2 113.4(3) .
C4 C3 H3A 108.9 .
C2 C3 H3A 108.9 .
C4 C3 H3B 108.9 .
C2 C3 H3B 108.9 .
H3A C3 H3B 107.7 .
C3 C4 H4B 109.5 .
C3 C4 H4C 109.5 .
H4B C4 H4C 109.5 .
C3 C4 H4A 109.5 .
H4B C4 H4A 109.5 .
H4C C4 H4A 109.5 .
C38 C37 C34 121.4(2) .
C38 C37 C36 121.0(2) .
C34 C37 C36 117.6(2) .
C34 C33 C32 121.1(2) .
C34 C33 H33 119.4 .
C32 C33 H33 119.4 .
N9 C40 C38 178.6(3) .
C32 C30 C31 122.4(2) .
C32 C30 C29 122.3(2) .
C31 C30 C29 115.2(2) .
N7 C31 C30 179.2(3) .
C36 C35 C32 121.2(2) .
C36 C35 H35 119.4 .
C32 C35 H35 119.4 .
C35 C36 C37 121.3(2) .
C35 C36 H36 119.4 .
C37 C36 H36 119.4 .
C33 C34 C37 121.4(2) .
C33 C34 H34 119.3 .
C37 C34 H34 119.3 .
C30 C32 C33 121.2(2) .
C30 C32 C35 121.4(2) .
C33 C32 C35 117.4(2) .
N6 C29 C30 178.7(3) .
N8 C39 C38 179.0(3) .
C37 C38 C40 122.5(2) .
C37 C38 C39 121.3(2) .
C40 C38 C39 116.2(2) .
N10 C41 C42 177.9(3) .
C44 C42 C41 123.3(2) .
C44 C42 C43 121.3(2) .
C41 C42 C43 115.3(2) .
C45 C46 C44 121.4(2) 2_666
C45 C46 H46 119.3 2_666
C44 C46 H46 119.3 .
C42 C44 C46 121.19(19) .
C42 C44 C45 120.7(2) .
C46 C44 C45 118.1(2) .
N11 C43 C42 179.5(3) .
C46 C45 C44 120.5(2) 2_666
C46 C45 H45 119.8 2_666
C44 C45 H45 119.8 .
C26 C25 C22 121.4(2) .
C26 C25 C24 121.2(2) .
C22 C25 C24 117.5(2) .
N5 C28 C26 177.7(2) .
C23 C24 C25 121.3(2) .
C23 C24 H24 119.4 .
C25 C24 H24 119.4 .
C22 C21 C20 121.2(2) .
C22 C21 H21 119.4 .
C20 C21 H21 119.4 .
C24 C23 C20 121.0(2) .
C24 C23 H23 119.5 .
C20 C23 H23 119.5 .
C20 C18 C17 122.2(2) .
C20 C18 C19 123.2(2) .
C17 C18 C19 114.5(2) .
N4 C27 C26 177.4(3) .
N3 C19 C18 176.6(3) .
C21 C22 C25 121.3(2) .
C21 C22 H22 119.4 .
C25 C22 H22 119.4 .
N2 C17 C18 179.2(3) .
C18 C20 C23 121.8(2) .
C18 C20 C21 120.4(2) .
C23 C20 C21 117.8(2) .
C25 C26 C28 121.8(2) .
C25 C26 C27 122.4(2) .
C28 C26 C27 115.8(2) .
C47 O1 H1 109.5 .
O1 C47 H47A 109.5 .
O1 C47 H47B 109.5 .
H47A C47 H47B 109.5 .
O1 C47 H47C 109.5 .
H47A C47 H47C 109.5 .
H47B C47 H47C 109.5 .

loop_
_geom_bond_atom_site_label_1
_geom_bond_atom_site_label_2
_geom_bond_distance
_geom_bond_site_symmetry_2
N1 C13 1.512(3) .
N1 C5 1.518(3) .
N1 C1 1.519(3) .
N1 C9 1.521(3) .
C12 C11 1.512(4) .
C12 H12B 0.9800 .
C12 H12C 0.9800 .
C12 H12A 0.9800 .
C1 C2 1.496(3) .
C1 H1A 0.9900 .
C1 H1B 0.9900 .
C16 C15 1.505(4) .
C16 H16A 0.9800 .
C16 H16C 0.9800 .
C16 H16B 0.9800 .
C10 C9 1.501(3) .
C10 C11 1.521(3) .
C10 H10A 0.9900 .
C10 H10B 0.9900 .
C7 C8 1.506(4) .
C7 C6 1.510(3) .
C7 H7A 0.9900 .
C7 H7B 0.9900 .
C5 C6 1.512(3) .
C5 H5A 0.9900 .
C5 H5B 0.9900 .
C6 H6A 0.9900 .
C6 H6B 0.9900 .
C15 C14 1.499(3) .
C15 H15A 0.9900 .
C15 H15B 0.9900 .
C9 H9A 0.9900 .
C9 H9B 0.9900 .
C14 C13 1.507(3) .
C14 H14A 0.9900 .
C14 H14B 0.9900 .
C13 H13A 0.9900 .
C13 H13B 0.9900 .
C11 H11A 0.9900 .
C11 H11B 0.9900 .
C2 C3 1.532(4) .
C2 H2A 0.9900 .
C2 H2B 0.9900 .
C8 H8B 0.9800 .
C8 H8C 0.9800 .
C8 H8A 0.9800 .
C3 C4 1.462(4) .
C3 H3A 0.9900 .
C3 H3B 0.9900 .
C4 H4B 0.9800 .
C4 H4C 0.9800 .
C4 H4A 0.9800 .
N8 C39 1.143(3) .
N9 C40 1.156(3) .
N6 C29 1.148(3) .
N7 C31 1.144(3) .
C37 C38 1.394(3) .
C37 C34 1.427(3) .
C37 C36 1.431(3) .
C33 C34 1.349(3) .
C33 C32 1.432(3) .
C33 H33 0.9500 .
C40 C38 1.419(3) .
C30 C32 1.387(3) .
C30 C31 1.426(3) .
C30 C29 1.429(3) .
C35 C36 1.346(3) .
C35 C32 1.436(3) .
C35 H35 0.9500 .
C36 H36 0.9500 .
C34 H34 0.9500 .
C39 C38 1.428(3) .
N11 C43 1.140(3) .
N10 C41 1.147(3) .
C41 C42 1.426(3) .
C42 C44 1.385(3) .
C42 C43 1.426(3) .
C46 C45 1.346(3) 2_666
C46 C44 1.435(3) .
C46 H46 0.9500 .
C44 C45 1.439(3) .
C45 C46 1.346(3) 2_666
C45 H45 0.9500 .
N4 C27 1.140(3) .
N5 C28 1.149(3) .
N2 C17 1.146(3) .
N3 C19 1.144(3) .
C25 C26 1.383(3) .
C25 C22 1.438(3) .
C25 C24 1.439(3) .
C28 C26 1.424(3) .
C24 C23 1.347(3) .
C24 H24 0.9500 .
C21 C22 1.343(3) .
C21 C20 1.438(3) .
C21 H21 0.9500 .
C23 C20 1.435(3) .
C23 H23 0.9500 .
C18 C20 1.382(3) .
C18 C17 1.423(3) .
C18 C19 1.431(3) .
C27 C26 1.430(3) .
C22 H22 0.9500 .
O1 C47 1.389(5) .
O1 H1 0.8400 .
C47 H47A 0.9800 .
C47 H47B 0.9800 .
C47 H47C 0.9800 .

loop_
_geom_torsion_atom_site_label_1
_geom_torsion_atom_site_label_2
_geom_torsion_atom_site_label_3
_geom_torsion_atom_site_label_4
_geom_torsion
_geom_torsion_site_symmetry_1
_geom_torsion_site_symmetry_4
C13 N1 C1 C2 58.3(3) . .
C5 N1 C1 C2 -60.5(3) . .
C9 N1 C1 C2 178.7(2) . .
C13 N1 C5 C6 178.64(19) . .
C1 N1 C5 C6 -60.1(3) . .
C9 N1 C5 C6 57.3(2) . .
C8 C7 C6 C5 178.3(2) . .
N1 C5 C6 C7 -177.1(2) . .
C11 C10 C9 N1 167.3(2) . .
C13 N1 C9 C10 -59.7(3) . .
C5 N1 C9 C10 59.2(3) . .
C1 N1 C9 C10 179.9(2) . .
C16 C15 C14 C13 -179.3(2) . .
C15 C14 C13 N1 -176.6(2) . .
C5 N1 C13 C14 -176.3(2) . .
C1 N1 C13 C14 62.4(3) . .
C9 N1 C13 C14 -54.8(3) . .
C9 C10 C11 C12 -178.0(2) . .
N1 C1 C2 C3 -176.5(2) . .
C1 C2 C3 C4 178.4(3) . .
C32 C30 C31 N7 -140(23) . .
C29 C30 C31 N7 40(23) . .
C32 C35 C36 C37 -0.5(3) . .
C38 C37 C36 C35 178.7(2) . .
C34 C37 C36 C35 -0.2(3) . .
C32 C33 C34 C37 0.8(3) . .
C38 C37 C34 C33 -178.8(2) . .
C36 C37 C34 C33 0.0(3) . .
C31 C30 C32 C33 -179.8(2) . .
C29 C30 C32 C33 -0.4(3) . .
C31 C30 C32 C35 0.9(3) . .
C29 C30 C32 C35 -179.6(2) . .
C34 C33 C32 C30 179.3(2) . .
C34 C33 C32 C35 -1.4(3) . .
C36 C35 C32 C30 -179.5(2) . .
C36 C35 C32 C33 1.2(3) . .
C32 C30 C29 N6 163(13) . .
C31 C30 C29 N6 -18(13) . .
C34 C37 C38 C40 178.5(2) . .
C36 C37 C38 C40 -0.3(3) . .
C34 C37 C38 C39 -1.0(3) . .
C36 C37 C38 C39 -179.8(2) . .
N9 C40 C38 C37 160(11) . .
N9 C40 C38 C39 -20(11) . .
N8 C39 C38 C37 134(17) . .
N8 C39 C38 C40 -45(17) . .
N10 C41 C42 C44 -164(7) . .
N10 C41 C42 C43 15(7) . .
C41 C42 C44 C46 179.6(2) . .
C43 C42 C44 C46 -0.2(3) . .
C41 C42 C44 C45 -0.9(3) . .
C43 C42 C44 C45 179.4(2) . .
C45 C46 C44 C42 -179.6(2) 2_666 .
C45 C46 C44 C45 0.8(3) 2_666 .
C44 C42 C43 N11 154(100) . .
C41 C42 C43 N11 -26(28) . .
C42 C44 C45 C46 179.6(2) . 2_666
C46 C44 C45 C46 -0.8(3) . 2_666
C26 C25 C24 C23 -179.1(2) . .
C22 C25 C24 C23 0.8(3) . .
C25 C24 C23 C20 -0.6(3) . .
C20 C18 C19 N3 -178(100) . .
C17 C18 C19 N3 2(5) . .
C20 C21 C22 C25 -0.5(3) . .
C26 C25 C22 C21 179.7(2) . .
C24 C25 C22 C21 -0.2(3) . .
C20 C18 C17 N2 -127(25) . .
C19 C18 C17 N2 53(25) . .
C17 C18 C20 C23 179.4(2) . .
C19 C18 C20 C23 -0.8(4) . .
C17 C18 C20 C21 -0.9(3) . .
C19 C18 C20 C21 178.9(2) . .
C24 C23 C20 C18 179.6(2) . .
C24 C23 C20 C21 -0.1(3) . .
C22 C21 C20 C18 -179.0(2) . .
C22 C21 C20 C23 0.7(3) . .
C22 C25 C26 C28 -178.11(19) . .
C24 C25 C26 C28 1.7(3) . .
C22 C25 C26 C27 -0.4(3) . .
C24 C25 C26 C27 179.44(19) . .
N5 C28 C26 C25 150(6) . .
N5 C28 C26 C27 -28(6) . .
N4 C27 C26 C25 -178(100) . .
N4 C27 C26 C28 0(6) . .
